data_2238209
loop_
_publ_author_name
'Reed, John H.'
'Turner, Peter'
'Kato, Atsushi'
'Houston, Todd A.'
'Simone, Michela I.'

_publ_section_title
;
 1-<i>O</i>-Benzyl-2,3-<i>O</i>-isopropylidene-6-<i>O</i>-tosyl-\a-<small>L</small>-sorbofuranose
;
_journal_coeditor_code LH5615
_journal_issue 7
_journal_name_full 'Acta Crystallographica Section E'
_journal_page_first o1069
_journal_page_last o1070
_journal_paper_doi 10.1107/S1600536813015638
_journal_volume 69
_journal_year 2013
_chemical_formula_iupac 'C23 H28 O8 S'
_chemical_formula_moiety 'C23 H28 O8 S'
_chemical_formula_sum 'C23 H28 O8 S'
_chemical_formula_weight 464.51
_chemical_name_common 1-<i>O</i>-Benzyl-2,3-<i>O</i>-isopropylidene-6-<i>O</i>-tosyl-\a-L-sorbofuranose
_chemical_name_systematic
;{(3a<i>S</i>,5<i>S</i>,6<i>R</i>,6a<i>S</i>)-3a-[(Benzyloxy)methyl]-6-hydroxy-2,2-dimethyltetrahydrofuro[2,3-<i>d</i>][1,3]dioxol-5-yl}methyl
4-methylbenzenesulfonate
;
_space_group_IT_number 5
_symmetry_cell_setting monoclinic
_symmetry_space_group_name_Hall 'C 2y'
_symmetry_space_group_name_H-M 'C 1 2 1'
_atom_sites_solution_hydrogens geom
_atom_sites_solution_primary direct
_atom_sites_solution_secondary difmap
_audit_creation_method SHELXL-97
_cell_angle_alpha 90.00
_cell_angle_beta 104.696(2)
_cell_angle_gamma 90.00
_cell_formula_units_Z 4
_cell_length_a 22.6192(3)
_cell_length_b 5.56490(10)
_cell_length_c 19.0631(3)
_cell_measurement_reflns_used 13737
_cell_measurement_temperature 150(2)
_cell_measurement_theta_max 76.2105
_cell_measurement_theta_min 4.0377
_cell_volume 2321.04(7)
_computing_cell_refinement
;
CrysAlis PRO (Agilent, 2011)
;
_computing_data_collection
;
CrysAlis PRO (Agilent, 2011)
;
_computing_data_reduction
;
CrysAlis PRO (Agilent, 2011)
;
_computing_molecular_graphics
;
XTAL3.6 (Hall <i>et al.</i>, 1999), ORTEPII (Johnson, 1976),
<i>SHELXLE</i>
(H\"ubschle
<i>et al.</i>, 2011), Mercury (Macrae <i>et al.</i>, 2006)
and  WinGX (Farrugia, 2012)
;
_computing_publication_material 'publCIF (Westrip, (2010)'
_computing_structure_refinement 'SHELXL97 (Sheldrick, 2008)'
_computing_structure_solution 'SIR97 (Altomare <i>et al.</i>, 1999)'
_diffrn_ambient_temperature 150(2)
_diffrn_detector_area_resol_mean 10.5861
_diffrn_measured_fraction_theta_full 0.999
_diffrn_measured_fraction_theta_max 0.999
_diffrn_measurement_device_type 'Agilent SuperNova (Dual, Cu at zero, Atlas)'
_diffrn_measurement_method \w
_diffrn_radiation_monochromator mirror
_diffrn_radiation_source 'SuperNova (Cu) X-ray Source'
_diffrn_radiation_type 'Cu K\a'
_diffrn_radiation_wavelength 1.5418
_diffrn_reflns_av_R_equivalents 0.0313
_diffrn_reflns_av_sigmaI/netI 0.0200
_diffrn_reflns_limit_h_max 28
_diffrn_reflns_limit_h_min -28
_diffrn_reflns_limit_k_max 6
_diffrn_reflns_limit_k_min -7
_diffrn_reflns_limit_l_max 24
_diffrn_reflns_limit_l_min -24
_diffrn_reflns_number 24544
_diffrn_reflns_theta_full 76.40
_diffrn_reflns_theta_max 76.40
_diffrn_reflns_theta_min 4.04
_exptl_absorpt_coefficient_mu 1.635
_exptl_absorpt_correction_T_max 1.000
_exptl_absorpt_correction_T_min 0.628
_exptl_absorpt_correction_type multi-scan
_exptl_absorpt_process_details
;
(CrysAlis PRO; Agilent, 2011)
;
_exptl_crystal_colour colourless
_exptl_crystal_density_diffrn 1.329
_exptl_crystal_density_method 'not measured'
_exptl_crystal_description blade
_exptl_crystal_F_000 984
_exptl_crystal_size_max 0.291
_exptl_crystal_size_mid 0.058
_exptl_crystal_size_min 0.021
_refine_diff_density_max 0.481
_refine_diff_density_min -0.270
_refine_ls_abs_structure_details 'Flack (1983), 2165 Friedel pairs'
_refine_ls_abs_structure_Flack 0.000(15)
_refine_ls_extinction_method none
_refine_ls_goodness_of_fit_ref 1.160
_refine_ls_hydrogen_treatment constr
_refine_ls_matrix_type full
_refine_ls_number_parameters 293
_refine_ls_number_reflns 4672
_refine_ls_number_restraints 1
_refine_ls_restrained_S_all 1.160
_refine_ls_R_factor_all 0.0447
_refine_ls_R_factor_gt 0.0437
_refine_ls_shift/su_max 0.001
_refine_ls_shift/su_mean 0.000
_refine_ls_structure_factor_coef Fsqd
_refine_ls_weighting_details 'calc w=1/[\s^2^(Fo^2^)+(0.1P)^2^] where P=(Fo^2^+2Fc^2^)/3'
_refine_ls_weighting_scheme calc
_refine_ls_wR_factor_gt 0.1248
_refine_ls_wR_factor_ref 0.1268
_reflns_number_gt 4541
_reflns_number_total 4672
_reflns_threshold_expression I>2\s(I)
_cod_data_source_file lh5615.cif
_cod_data_source_block I
_cod_original_cell_volume 2321.04(6)
_cod_original_sg_symbol_H-M 'C 2'
_cod_database_code 2238209
_cod_database_fobs_code 2238209

loop_
_symmetry_equiv_pos_as_xyz
'x, y, z'
'-x, y, -z'
'x+1/2, y+1/2, z'
'-x+1/2, y+1/2, -z'

loop_
_atom_site_type_symbol
_atom_site_label
_atom_site_fract_x
_atom_site_fract_y
_atom_site_fract_z
_atom_site_U_iso_or_equiv
_atom_site_adp_type
_atom_site_calc_flag
_atom_site_refinement_flags
_atom_site_occupancy
_atom_site_symmetry_multiplicity
S S1 0.404262(19) 0.50470(8) 0.48560(2) 0.02722(14) Uani d . 1 1
O O1 0.44717(7) 0.4027(3) 0.17231(8) 0.0355(3) Uani d . 1 1
O O1' 0.34123(8) 0.1296(4) 0.09744(8) 0.0438(4) Uani d . 1 1
O O2 0.50981(6) 0.0816(3) 0.21233(8) 0.0313(3) Uani d . 1 1
O O3 0.39754(6) -0.1689(3) 0.29897(8) 0.0316(3) Uani d . 1 1
H H3O 0.4000 -0.3170 0.2916 0.047 Uiso calc R 1 1
O O4 0.41584(6) 0.3389(2) 0.27843(7) 0.0279(3) Uani d . 1 1
O O5 0.43901(6) 0.4404(3) 0.42627(7) 0.0289(3) Uani d . 1 1
O O6 0.41714(7) 0.7530(3) 0.50128(8) 0.0354(3) Uani d . 1 1
O O7 0.41841(7) 0.3306(3) 0.54278(7) 0.0345(3) Uani d . 1 1
C C1 0.41496(8) 0.2518(4) 0.20750(9) 0.0269(4) Uani d . 1 1
C C1' 0.34827(9) 0.2402(5) 0.16634(11) 0.0383(5) Uani d . 1 1
H H1'A 0.3252 0.1477 0.1949 0.046 Uiso calc R 1 1
H H1'B 0.3312 0.4048 0.1596 0.046 Uiso calc R 1 1
C C2 0.45054(8) 0.0140(4) 0.21843(9) 0.0259(3) Uani d . 1 1
H H2 0.4311 -0.1123 0.1826 0.031 Uiso calc R 1 1
C C3 0.45313(8) -0.0559(4) 0.29689(10) 0.0270(4) Uani d . 1 1
H H3 0.4895 -0.1575 0.3191 0.032 Uiso calc R 1 1
C C4 0.45641(8) 0.1905(3) 0.33235(9) 0.0254(4) Uani d . 1 1
H H4 0.4991 0.2542 0.3426 0.030 Uiso calc R 1 1
C C5 0.43459(9) 0.1918(4) 0.40058(10) 0.0302(4) Uani d . 1 1
H H5A 0.3918 0.1348 0.3904 0.036 Uiso calc R 1 1
H H5B 0.4605 0.0855 0.4376 0.036 Uiso calc R 1 1
C C6 0.32399(13) 0.2890(5) 0.03842(12) 0.0436(5) Uani d . 1 1
H H6A 0.3540 0.4216 0.0443 0.052 Uiso calc R 1 1
H H6B 0.2835 0.3594 0.0370 0.052 Uiso calc R 1 1
C C7 0.32113(10) 0.1574(5) -0.03123(11) 0.0365(5) Uani d . 1 1
C C8 0.28553(11) 0.2509(6) -0.09630(12) 0.0459(6) Uani d . 1 1
H H8 0.2630 0.3950 -0.0961 0.055 Uiso calc R 1 1
C C9 0.28292(15) 0.1343(7) -0.16111(13) 0.0602(9) Uani d . 1 1
H H9 0.2589 0.1997 -0.2052 0.072 Uiso calc R 1 1
C C10 0.31489(15) -0.0766(7) -0.16223(15) 0.0611(9) Uani d . 1 1
H H10 0.3129 -0.1558 -0.2069 0.073 Uiso calc R 1 1
C C11 0.34979(14) -0.1721(6) -0.09822(17) 0.0563(7) Uani d . 1 1
H H11 0.3716 -0.3177 -0.0987 0.068 Uiso calc R 1 1
C C12 0.35291(11) -0.0536(5) -0.03250(13) 0.0428(5) Uani d . 1 1
H H12 0.3771 -0.1190 0.0115 0.051 Uiso calc R 1 1
C C13 0.50589(9) 0.3003(4) 0.17266(11) 0.0313(4) Uani d . 1 1
C C14 0.50694(13) 0.2538(6) 0.09465(13) 0.0496(6) Uani d . 1 1
H H14A 0.4735 0.1446 0.0721 0.074 Uiso calc R 1 1
H H14B 0.5461 0.1807 0.0934 0.074 Uiso calc R 1 1
H H14C 0.5019 0.4060 0.0679 0.074 Uiso calc R 1 1
C C15 0.55631(12) 0.4642(5) 0.21200(15) 0.0481(6) Uani d . 1 1
H H15A 0.5959 0.3946 0.2112 0.072 Uiso calc R 1 1
H H15B 0.5541 0.4834 0.2624 0.072 Uiso calc R 1 1
H H15C 0.5518 0.6215 0.1881 0.072 Uiso calc R 1 1
C C16 0.32657(8) 0.4727(4) 0.44051(9) 0.0281(4) Uani d . 1 1
C C17 0.29721(10) 0.6518(4) 0.39353(11) 0.0324(4) Uani d . 1 1
H H17 0.3195 0.7858 0.3828 0.039 Uiso calc R 1 1
C C18 0.23503(10) 0.6319(5) 0.36260(11) 0.0355(4) Uani d . 1 1
H H18 0.2147 0.7545 0.3308 0.043 Uiso calc R 1 1
C C19 0.20172(9) 0.4365(4) 0.37695(10) 0.0329(4) Uani d . 1 1
C C20 0.23236(10) 0.2542(4) 0.42171(11) 0.0332(4) Uani d . 1 1
H H20 0.2105 0.1161 0.4302 0.040 Uiso calc R 1 1
C C21 0.29487(9) 0.2718(4) 0.45432(10) 0.0307(4) Uani d . 1 1
H H21 0.3154 0.1482 0.4855 0.037 Uiso calc R 1 1
C C22 0.13348(10) 0.4233(6) 0.34609(13) 0.0456(6) Uani d . 1 1
H H22A 0.1234 0.4671 0.2946 0.068 Uiso calc R 1 1
H H22B 0.1133 0.5349 0.3723 0.068 Uiso calc R 1 1
H H22C 0.1194 0.2593 0.3513 0.068 Uiso calc R 1 1

loop_
_atom_site_aniso_label
_atom_site_aniso_U_11
_atom_site_aniso_U_22
_atom_site_aniso_U_33
_atom_site_aniso_U_12
_atom_site_aniso_U_13
_atom_site_aniso_U_23
S1 0.0334(2) 0.0263(3) 0.0226(2) -0.00197(16) 0.00836(15) -0.00147(16)
O1 0.0404(7) 0.0297(8) 0.0412(7) 0.0075(6) 0.0190(6) 0.0082(6)
O1' 0.0522(9) 0.0409(10) 0.0313(7) 0.0102(7) -0.0020(6) -0.0056(7)
O2 0.0278(6) 0.0284(8) 0.0400(7) 0.0039(5) 0.0129(5) 0.0037(6)
O3 0.0356(7) 0.0208(7) 0.0417(7) -0.0025(5) 0.0161(6) -0.0016(5)
O4 0.0374(7) 0.0213(7) 0.0243(6) 0.0056(5) 0.0067(5) -0.0019(5)
O5 0.0347(6) 0.0267(8) 0.0275(6) -0.0050(5) 0.0121(5) -0.0029(5)
O6 0.0441(7) 0.0297(8) 0.0337(6) -0.0060(6) 0.0123(6) -0.0082(6)
O7 0.0395(7) 0.0384(9) 0.0246(6) -0.0005(6) 0.0061(5) 0.0043(6)
C1 0.0299(8) 0.0266(10) 0.0246(8) 0.0038(7) 0.0075(7) -0.0011(7)
C1' 0.0326(9) 0.0459(13) 0.0328(9) 0.0097(9) 0.0017(8) -0.0080(9)
C2 0.0265(7) 0.0232(9) 0.0287(8) 0.0022(7) 0.0083(6) -0.0027(7)
C3 0.0288(8) 0.0225(10) 0.0305(8) 0.0028(7) 0.0090(6) 0.0013(7)
C4 0.0292(8) 0.0217(9) 0.0249(8) 0.0005(7) 0.0059(6) -0.0003(7)
C5 0.0380(9) 0.0256(10) 0.0291(8) -0.0023(7) 0.0125(7) -0.0020(7)
C6 0.0591(13) 0.0344(13) 0.0342(10) 0.0076(11) 0.0061(9) 0.0002(9)
C7 0.0381(10) 0.0383(12) 0.0337(10) -0.0063(9) 0.0102(8) -0.0017(9)
C8 0.0475(12) 0.0535(16) 0.0346(10) -0.0093(11) 0.0065(9) 0.0032(10)
C9 0.0682(17) 0.081(2) 0.0319(11) -0.0281(17) 0.0130(11) -0.0017(13)
C10 0.0691(17) 0.079(2) 0.0430(12) -0.0328(17) 0.0275(12) -0.0210(14)
C11 0.0620(15) 0.0521(16) 0.0651(16) -0.0171(13) 0.0350(13) -0.0228(14)
C12 0.0424(11) 0.0429(15) 0.0447(11) -0.0075(10) 0.0143(9) -0.0080(10)
C13 0.0350(9) 0.0299(11) 0.0327(9) 0.0028(8) 0.0153(7) 0.0020(8)
C14 0.0604(14) 0.0579(17) 0.0359(11) 0.0145(13) 0.0223(10) 0.0010(11)
C15 0.0476(12) 0.0399(15) 0.0595(14) -0.0129(10) 0.0182(10) -0.0004(11)
C16 0.0327(8) 0.0286(11) 0.0247(7) 0.0014(7) 0.0105(6) -0.0002(7)
C17 0.0405(10) 0.0279(11) 0.0305(8) -0.0002(8) 0.0122(7) 0.0037(8)
C18 0.0419(10) 0.0355(12) 0.0287(9) 0.0067(9) 0.0081(7) 0.0033(8)
C19 0.0347(9) 0.0385(12) 0.0273(8) 0.0014(8) 0.0113(7) -0.0059(8)
C20 0.0391(10) 0.0307(11) 0.0319(9) -0.0055(8) 0.0127(7) -0.0024(8)
C21 0.0385(9) 0.0284(11) 0.0264(8) -0.0018(8) 0.0104(7) 0.0022(7)
C22 0.0367(10) 0.0585(16) 0.0400(11) -0.0008(10) 0.0069(8) -0.0096(11)

loop_
_atom_type_symbol
_atom_type_description
_atom_type_scat_dispersion_real
_atom_type_scat_dispersion_imag
_atom_type_scat_source
C C 0.0181 0.0091 'International Tables Vol C Tables 4.2.6.8 and 6.1.1.4'
H H 0.0000 0.0000 'International Tables Vol C Tables 4.2.6.8 and 6.1.1.4'
O O 0.0492 0.0322 'International Tables Vol C Tables 4.2.6.8 and 6.1.1.4'
S S 0.3331 0.5567 'International Tables Vol C Tables 4.2.6.8 and 6.1.1.4'

loop_
_geom_angle_atom_site_label_1
_geom_angle_atom_site_label_2
_geom_angle_atom_site_label_3
_geom_angle
O6 S1 O7 120.05(10)
O6 S1 O5 104.95(8)
O7 S1 O5 109.71(9)
O6 S1 C16 109.01(10)
O7 S1 C16 107.82(9)
O5 S1 C16 104.19(8)
C1 O1 C13 110.70(15)
C6 O1' C1' 114.1(2)
C13 O2 C2 109.61(14)
C3 O3 H3O 109.5
C1 O4 C4 109.34(14)
C5 O5 S1 116.84(11)
O1 C1 O4 111.57(16)
O1 C1 C1' 110.53(16)
O4 C1 C1' 106.07(14)
O1 C1 C2 105.38(14)
O4 C1 C2 106.41(14)
C1' C1 C2 116.89(18)
O1' C1' C1 111.11(16)
O1' C1' H1'A 109.4
C1 C1' H1'A 109.4
O1' C1' H1'B 109.4
C1 C1' H1'B 109.4
H1'A C1' H1'B 108.0
O2 C2 C3 110.05(14)
O2 C2 C1 103.47(16)
C3 C2 C1 103.91(14)
O2 C2 H2 112.9
C3 C2 H2 112.9
C1 C2 H2 112.9
O3 C3 C4 109.35(14)
O3 C3 C2 109.03(15)
C4 C3 C2 100.96(15)
O3 C3 H3 112.3
C4 C3 H3 112.3
C2 C3 H3 112.3
O4 C4 C5 108.83(15)
O4 C4 C3 104.34(13)
C5 C4 C3 113.49(16)
O4 C4 H4 110.0
C5 C4 H4 110.0
C3 C4 H4 110.0
O5 C5 C4 106.54(15)
O5 C5 H5A 110.4
C4 C5 H5A 110.4
O5 C5 H5B 110.4
C4 C5 H5B 110.4
H5A C5 H5B 108.6
O1' C6 C7 109.9(2)
O1' C6 H6A 109.7
C7 C6 H6A 109.7
O1' C6 H6B 109.7
C7 C6 H6B 109.7
H6A C6 H6B 108.2
C12 C7 C8 119.1(2)
C12 C7 C6 121.6(2)
C8 C7 C6 119.3(2)
C9 C8 C7 120.2(3)
C9 C8 H8 119.9
C7 C8 H8 119.9
C10 C9 C8 120.6(3)
C10 C9 H9 119.7
C8 C9 H9 119.7
C11 C10 C9 119.8(3)
C11 C10 H10 120.1
C9 C10 H10 120.1
C10 C11 C12 119.8(3)
C10 C11 H11 120.1
C12 C11 H11 120.1
C7 C12 C11 120.5(3)
C7 C12 H12 119.7
C11 C12 H12 119.7
O2 C13 O1 105.86(14)
O2 C13 C15 108.44(18)
O1 C13 C15 110.09(19)
O2 C13 C14 111.1(2)
O1 C13 C14 107.84(18)
C15 C13 C14 113.2(2)
C13 C14 H14A 109.5
C13 C14 H14B 109.5
H14A C14 H14B 109.5
C13 C14 H14C 109.5
H14A C14 H14C 109.5
H14B C14 H14C 109.5
C13 C15 H15A 109.5
C13 C15 H15B 109.5
H15A C15 H15B 109.5
C13 C15 H15C 109.5
H15A C15 H15C 109.5
H15B C15 H15C 109.5
C21 C16 C17 120.91(18)
C21 C16 S1 119.27(15)
C17 C16 S1 119.78(16)
C18 C17 C16 119.0(2)
C18 C17 H17 120.5
C16 C17 H17 120.5
C17 C18 C19 121.5(2)
C17 C18 H18 119.3
C19 C18 H18 119.3
C18 C19 C20 118.72(19)
C18 C19 C22 120.9(2)
C20 C19 C22 120.3(2)
C19 C20 C21 120.8(2)
C19 C20 H20 119.6
C21 C20 H20 119.6
C16 C21 C20 119.0(2)
C16 C21 H21 120.5
C20 C21 H21 120.5
C19 C22 H22A 109.5
C19 C22 H22B 109.5
H22A C22 H22B 109.5
C19 C22 H22C 109.5
H22A C22 H22C 109.5
H22B C22 H22C 109.5

loop_
_geom_bond_atom_site_label_1
_geom_bond_atom_site_label_2
_geom_bond_distance
S1 O6 1.4278(17)
S1 O7 1.4326(16)
S1 O5 1.5736(13)
S1 C16 1.7585(19)
O1 C1 1.391(2)
O1 C13 1.444(2)
O1' C6 1.408(3)
O1' C1' 1.422(3)
O2 C13 1.424(3)
O2 C2 1.425(2)
O3 C3 1.415(2)
O3 H3O 0.8400
O4 C1 1.432(2)
O4 C4 1.450(2)
O5 C5 1.463(2)
C1 C1' 1.515(3)
C1 C2 1.535(3)
C1' H1'A 0.9900
C1' H1'B 0.9900
C2 C3 1.532(2)
C2 H2 1.0000
C3 C4 1.522(3)
C3 H3 1.0000
C4 C5 1.504(2)
C4 H4 1.0000
C5 H5A 0.9900
C5 H5B 0.9900
C6 C7 1.503(3)
C6 H6A 0.9900
C6 H6B 0.9900
C7 C12 1.380(4)
C7 C8 1.397(3)
C8 C9 1.384(4)
C8 H8 0.9500
C9 C10 1.382(6)
C9 H9 0.9500
C10 C11 1.380(5)
C10 H10 0.9500
C11 C12 1.402(4)
C11 H11 0.9500
C12 H12 0.9500
C13 C15 1.504(3)
C13 C14 1.516(3)
C14 H14A 0.9800
C14 H14B 0.9800
C14 H14C 0.9800
C15 H15A 0.9800
C15 H15B 0.9800
C15 H15C 0.9800
C16 C21 1.389(3)
C16 C17 1.391(3)
C17 C18 1.385(3)
C17 H17 0.9500
C18 C19 1.389(3)
C18 H18 0.9500
C19 C20 1.392(3)
C19 C22 1.508(3)
C20 C21 1.396(3)
C20 H20 0.9500
C21 H21 0.9500
C22 H22A 0.9800
C22 H22B 0.9800
C22 H22C 0.9800

loop_
_geom_hbond_atom_site_label_D
_geom_hbond_atom_site_label_H
_geom_hbond_atom_site_label_A
_geom_hbond_site_symmetry_A
_geom_hbond_distance_DH
_geom_hbond_distance_HA
_geom_hbond_distance_DA
_geom_hbond_angle_DHA
O3 H3O O4 1_545 0.84 1.98 2.812(2) 173.6

loop_
_geom_torsion_atom_site_label_1
_geom_torsion_atom_site_label_2
_geom_torsion_atom_site_label_3
_geom_torsion_atom_site_label_4
_geom_torsion
O6 S1 O5 C5 178.98(14)
O7 S1 O5 C5 48.72(15)
C16 S1 O5 C5 -66.49(15)
C13 O1 C1 O4 103.77(18)
C13 O1 C1 C1' -138.45(17)
C13 O1 C1 C2 -11.3(2)
C4 O4 C1 O1 -106.51(17)
C4 O4 C1 C1' 133.06(17)
C4 O4 C1 C2 7.94(19)
C6 O1' C1' C1 -109.0(2)
O1 C1 C1' O1' 65.6(2)
O4 C1 C1' O1' -173.29(19)
C2 C1 C1' O1' -54.9(3)
C13 O2 C2 C3 -132.90(17)
C13 O2 C2 C1 -22.38(18)
O1 C1 C2 O2 20.33(18)
O4 C1 C2 O2 -98.26(16)
C1' C1 C2 O2 143.52(16)
O1 C1 C2 C3 135.33(15)
O4 C1 C2 C3 16.74(18)
C1' C1 C2 C3 -101.48(18)
O2 C2 C3 O3 -167.94(15)
C1 C2 C3 O3 81.83(18)
O2 C2 C3 C4 76.98(18)
C1 C2 C3 C4 -33.25(16)
C1 O4 C4 C5 -151.21(16)
C1 O4 C4 C3 -29.75(18)
O3 C3 C4 O4 -76.32(17)
C2 C3 C4 O4 38.51(16)
O3 C3 C4 C5 42.0(2)
C2 C3 C4 C5 156.83(15)
S1 O5 C5 C4 165.40(12)
O4 C4 C5 O5 -62.69(18)
C3 C4 C5 O5 -178.38(15)
C1' O1' C6 C7 176.95(18)
O1' C6 C7 C12 -22.5(3)
O1' C6 C7 C8 157.6(2)
C12 C7 C8 C9 -0.8(4)
C6 C7 C8 C9 179.1(2)
C7 C8 C9 C10 0.6(4)
C8 C9 C10 C11 0.0(4)
C9 C10 C11 C12 -0.4(4)
C8 C7 C12 C11 0.3(4)
C6 C7 C12 C11 -179.6(2)
C10 C11 C12 C7 0.3(4)
C2 O2 C13 O1 16.1(2)
C2 O2 C13 C15 134.23(18)
C2 O2 C13 C14 -100.7(2)
C1 O1 C13 O2 -2.2(2)
C1 O1 C13 C15 -119.2(2)
C1 O1 C13 C14 116.9(2)
O6 S1 C16 C21 -144.04(16)
O7 S1 C16 C21 -12.19(18)
O5 S1 C16 C21 104.34(15)
O6 S1 C16 C17 33.81(17)
O7 S1 C16 C17 165.66(15)
O5 S1 C16 C17 -77.81(17)
C21 C16 C17 C18 2.5(3)
S1 C16 C17 C18 -175.36(15)
C16 C17 C18 C19 -0.6(3)
C17 C18 C19 C20 -2.0(3)
C17 C18 C19 C22 176.73(19)
C18 C19 C20 C21 2.9(3)
C22 C19 C20 C21 -175.87(18)
C17 C16 C21 C20 -1.6(3)
S1 C16 C21 C20 176.22(14)
C19 C20 C21 C16 -1.1(3)
